data_4070974
loop_
_publ_author_name
'Harcourt, Emily M.'
'Yonis, Shifra R.'
'Lynch, Daniel E.'
'Hamilton, Darren G.'

_publ_section_title
;
 Microwave-Assisted Synthesis of Cyclopentadienyl--Cobalt Sandwich
 Complexes from Diaryl Acetylenes
;
_journal_issue 7
_journal_name_full Organometallics
_journal_page_first 1653
_journal_paper_doi 10.1021/om7011634
_journal_volume 27
_journal_year 2008
_chemical_formula_moiety 'C50 H33 Co O'
_chemical_formula_sum 'C50 H33 Co O'
_chemical_formula_weight 708.69
_chemical_name_systematic
; 
 ? 
;
_space_group_IT_number 14
_symmetry_cell_setting monoclinic
_symmetry_space_group_name_Hall '-P 2ybc'
_symmetry_space_group_name_H-M 'P 1 21/c 1'
_atom_sites_solution_hydrogens geom
_atom_sites_solution_primary direct
_atom_sites_solution_secondary difmap
_audit_creation_method SHELXL-97
_cell_angle_alpha 90.00
_cell_angle_beta 114.4950(10)
_cell_angle_gamma 90.00
_cell_formula_units_Z 4
_cell_length_a 12.4176(4)
_cell_length_b 21.1018(6)
_cell_length_c 14.7313(4)
_cell_measurement_reflns_used 8252
_cell_measurement_temperature 120(2)
_cell_measurement_theta_max 27.48
_cell_measurement_theta_min 2.91
_cell_volume 3512.68(18)
_computing_cell_refinement 'DENZO (Otwinowski & Minor, 1997) and COLLECT'
_computing_data_collection 'COLLECT (Hooft, 1998)'
_computing_data_reduction 'DENZO and COLLECT'
_computing_publication_material SHELXL97
_computing_structure_refinement 'SHELXL97 (Sheldrick, 1997)'
_computing_structure_solution 'SHELXS97 (Sheldrick, 1997)'
_diffrn_ambient_temperature 120(2)
_diffrn_detector_area_resol_mean 9.091
_diffrn_measured_fraction_theta_full 0.998
_diffrn_measured_fraction_theta_max 0.998
_diffrn_measurement_device_type 'Nonius KappaCCD'
_diffrn_measurement_method '\f & \w scans'
_diffrn_radiation_monochromator '10 cm confocal mirrors'
_diffrn_radiation_source 'Bruker Nonius FR591 rotating anode'
_diffrn_radiation_type MoK\a
_diffrn_radiation_wavelength 0.71073
_diffrn_reflns_av_R_equivalents 0.0572
_diffrn_reflns_av_sigmaI/netI 0.0490
_diffrn_reflns_limit_h_max 15
_diffrn_reflns_limit_h_min -15
_diffrn_reflns_limit_k_max 26
_diffrn_reflns_limit_k_min -26
_diffrn_reflns_limit_l_max 18
_diffrn_reflns_limit_l_min -18
_diffrn_reflns_number 32120
_diffrn_reflns_theta_full 26.00
_diffrn_reflns_theta_max 26.00
_diffrn_reflns_theta_min 2.96
_diffrn_standards_number 0
_exptl_absorpt_coefficient_mu 0.528
_exptl_absorpt_correction_T_max 0.969
_exptl_absorpt_correction_T_min 0.833
_exptl_absorpt_correction_type multi-scan
_exptl_absorpt_process_details '(SADABS; Sheldrick, 2003)'
_exptl_crystal_colour red
_exptl_crystal_density_diffrn 1.340
_exptl_crystal_density_method 'not measured'
_exptl_crystal_description plate
_exptl_crystal_F_000 1472
_exptl_crystal_size_max 0.36
_exptl_crystal_size_mid 0.16
_exptl_crystal_size_min 0.06
_refine_diff_density_max 0.390
_refine_diff_density_min -0.410
_refine_diff_density_rms 0.073
_refine_ls_extinction_method none
_refine_ls_goodness_of_fit_ref 1.073
_refine_ls_hydrogen_treatment constr
_refine_ls_matrix_type full
_refine_ls_number_parameters 469
_refine_ls_number_reflns 6890
_refine_ls_number_restraints 0
_refine_ls_restrained_S_all 1.073
_refine_ls_R_factor_all 0.0822
_refine_ls_R_factor_gt 0.0614
_refine_ls_shift/su_max 0.000
_refine_ls_shift/su_mean 0.000
_refine_ls_structure_factor_coef Fsqd
_refine_ls_weighting_details 'w=1/[\s^2^(Fo^2^)+(P)^2^+9.4263P] where P=(Fo^2^+2Fc^2^)/3'
_refine_ls_weighting_scheme calc
_refine_ls_wR_factor_gt 0.1187
_refine_ls_wR_factor_ref 0.1308
_reflns_number_gt 5435
_reflns_number_total 6890
_reflns_threshold_expression I>2\s(I)
_cod_data_source_file om7011634-file003.cif
_cod_data_source_block emh8
_cod_depositor_comments
;
The following automatic conversions were performed:

'_symmetry_cell_setting' value 'Monoclinic' changed to 'monoclinic'
according to /home/saulius/struct/CIF-dictionaries/cif_core.dic
dictionary named 'cif_core.dic' version 2.4.1 from
2010-06-29.

'_exptl_absorpt_correction_type' value 'Multi-scan'
changed to 'multi-scan' according to
/home/saulius/struct/CIF-dictionaries/cif_core.dic dictionary named
'cif_core.dic' version 2.4.1 from 2010-06-29.

Automatic conversion script
Id: cif_fix_values 1715 2011-07-08 13:25:40Z adriana 
;
_cod_original_sg_symbol_H-M 'P 21/c'
_cod_database_code 4070974

loop_
_symmetry_equiv_pos_as_xyz
'x, y, z'
'-x, y+1/2, -z+1/2'
'-x, -y, -z'
'x, -y-1/2, z-1/2'

loop_
_atom_site_label
_atom_site_type_symbol
_atom_site_fract_x
_atom_site_fract_y
_atom_site_fract_z
_atom_site_U_iso_or_equiv
_atom_site_adp_type
_atom_site_occupancy
_atom_site_symmetry_multiplicity
_atom_site_calc_flag
_atom_site_refinement_flags
Co1 Co 0.79294(4) 0.24855(2) 0.17015(3) 0.02333(12) Uani 1 1 d .
O1 O 0.8341(2) 0.20870(11) 0.38908(16) 0.0295(5) Uani 1 1 d .
C1 C 0.8285(3) 0.19186(15) 0.3062(2) 0.0247(7) Uani 1 1 d .
C2 C 0.7204(3) 0.17412(14) 0.2184(2) 0.0223(7) Uani 1 1 d .
C3 C 0.7522(3) 0.15637(14) 0.1388(2) 0.0221(7) Uani 1 1 d .
C4 C 0.8775(3) 0.16624(14) 0.1718(2) 0.0226(7) Uani 1 1 d .
C5 C 0.9233(3) 0.19136(15) 0.2706(2) 0.0241(7) Uani 1 1 d .
C6 C 0.7436(5) 0.33408(17) 0.2033(4) 0.0596(15) Uani 1 1 d .
H6 H 0.7216 0.3414 0.2569 0.075 Uiso 1 1 calc R
C7 C 0.6680(4) 0.31691(18) 0.1038(4) 0.0513(12) Uani 1 1 d .
H7 H 0.5851 0.3099 0.0790 0.064 Uiso 1 1 calc R
C8 C 0.7350(4) 0.31220(18) 0.0496(3) 0.0427(10) Uani 1 1 d .
H8 H 0.7055 0.3022 -0.0194 0.053 Uiso 1 1 calc R
C9 C 0.8507(4) 0.32421(17) 0.1108(3) 0.0389(9) Uani 1 1 d .
H9 H 0.9149 0.3233 0.0916 0.049 Uiso 1 1 calc R
C10 C 0.8589(4) 0.33799(16) 0.2060(3) 0.0440(10) Uani 1 1 d .
H10 H 0.9293 0.3482 0.2626 0.055 Uiso 1 1 calc R
C20 C 0.6062(3) 0.16462(15) 0.2247(2) 0.0246(7) Uani 1 1 d .
C21 C 0.5053(3) 0.19629(16) 0.1658(3) 0.0312(8) Uani 1 1 d .
H21 H 0.5079 0.2255 0.1176 0.039 Uiso 1 1 calc R
C22 C 0.3970(3) 0.18695(17) 0.1743(3) 0.0363(9) Uani 1 1 d .
H22 H 0.3283 0.2095 0.1320 0.045 Uiso 1 1 calc R
C23 C 0.3915(3) 0.14567(17) 0.2430(3) 0.0348(8) Uani 1 1 d .
H23 H 0.3192 0.1404 0.2497 0.044 Uiso 1 1 calc R
C24 C 0.4866(4) 0.0651(2) 0.3735(3) 0.0487(11) Uani 1 1 d .
H24 H 0.4147 0.0595 0.3807 0.061 Uiso 1 1 calc R
C25 C 0.5827(4) 0.0295(2) 0.4294(4) 0.0608(13) Uani 1 1 d .
H25 H 0.5773 -0.0008 0.4751 0.076 Uiso 1 1 calc R
C26 C 0.6893(4) 0.0374(2) 0.4199(3) 0.0443(10) Uani 1 1 d .
H26 H 0.7559 0.0122 0.4590 0.055 Uiso 1 1 calc R
C27 C 0.6986(3) 0.08055(16) 0.3553(2) 0.0311(8) Uani 1 1 d .
H27 H 0.7719 0.0852 0.3500 0.039 Uiso 1 1 calc R
C28 C 0.6010(3) 0.11898(15) 0.2955(2) 0.0252(7) Uani 1 1 d .
C29 C 0.4924(3) 0.11044(17) 0.3046(3) 0.0330(8) Uani 1 1 d .
C30 C 0.6758(3) 0.12439(16) 0.0427(2) 0.0248(7) Uani 1 1 d .
C31 C 0.6157(3) 0.15769(18) -0.0434(3) 0.0339(8) Uani 1 1 d .
H31 H 0.6185 0.2027 -0.0422 0.042 Uiso 1 1 calc R
C32 C 0.5494(3) 0.12591(19) -0.1342(3) 0.0380(9) Uani 1 1 d .
H32 H 0.5090 0.1498 -0.1934 0.047 Uiso 1 1 calc R
C33 C 0.5429(3) 0.06166(18) -0.1378(3) 0.0340(8) Uani 1 1 d .
H33 H 0.4980 0.0410 -0.1992 0.043 Uiso 1 1 calc R
C34 C 0.5961(3) -0.04164(17) -0.0505(3) 0.0315(8) Uani 1 1 d .
H34 H 0.5487 -0.0631 -0.1106 0.039 Uiso 1 1 calc R
C35 C 0.6559(3) -0.07592(17) 0.0332(3) 0.0354(8) Uani 1 1 d .
H35 H 0.6510 -0.1209 0.0310 0.044 Uiso 1 1 calc R
C36 C 0.7251(3) -0.04528(17) 0.1230(3) 0.0334(8) Uani 1 1 d .
H36 H 0.7674 -0.0696 0.1812 0.042 Uiso 1 1 calc R
C37 C 0.7321(3) 0.01936(16) 0.1274(2) 0.0270(7) Uani 1 1 d .
H37 H 0.7786 0.0394 0.1890 0.034 Uiso 1 1 calc R
C38 C 0.6712(3) 0.05686(16) 0.0419(2) 0.0251(7) Uani 1 1 d .
C39 C 0.6025(3) 0.02537(16) -0.0505(2) 0.0270(7) Uani 1 1 d .
C40 C 0.9474(3) 0.14670(15) 0.1155(2) 0.0250(7) Uani 1 1 d .
C41 C 0.9375(3) 0.17846(17) 0.0318(2) 0.0311(8) Uani 1 1 d .
H41 H 0.8852 0.2136 0.0093 0.039 Uiso 1 1 calc R
C42 C 1.0033(4) 0.16015(19) -0.0217(3) 0.0414(9) Uani 1 1 d .
H42 H 0.9970 0.1839 -0.0785 0.052 Uiso 1 1 calc R
C43 C 1.0759(4) 0.10906(19) 0.0069(3) 0.0461(10) Uani 1 1 d .
H43 H 1.1186 0.0967 -0.0308 0.058 Uiso 1 1 calc R
C44 C 1.1649(4) 0.02146(19) 0.1251(4) 0.0567(13) Uani 1 1 d .
H44 H 1.2047 0.0072 0.0860 0.071 Uiso 1 1 calc R
C45 C 1.1831(4) -0.0091(2) 0.2102(4) 0.0627(15) Uani 1 1 d .
H45 H 1.2379 -0.0432 0.2319 0.078 Uiso 1 1 calc R
C46 C 1.1214(4) 0.00921(18) 0.2673(4) 0.0497(11) Uani 1 1 d .
H46 H 1.1336 -0.0130 0.3270 0.062 Uiso 1 1 calc R
C47 C 1.0437(3) 0.05891(16) 0.2371(3) 0.0346(8) Uani 1 1 d .
H47 H 1.0015 0.0705 0.2756 0.043 Uiso 1 1 calc R
C48 C 1.0252(3) 0.09322(15) 0.1497(3) 0.0268(7) Uani 1 1 d .
C49 C 1.0882(3) 0.07428(17) 0.0922(3) 0.0373(9) Uani 1 1 d .
C50 C 1.0513(3) 0.20558(16) 0.3290(2) 0.0276(7) Uani 1 1 d .
C51 C 1.1102(3) 0.24241(17) 0.2864(3) 0.0324(8) Uani 1 1 d .
H51 H 1.0666 0.2609 0.2228 0.040 Uiso 1 1 calc R
C52 C 1.2325(3) 0.25327(19) 0.3344(3) 0.0375(8) Uani 1 1 d .
H52 H 1.2704 0.2795 0.3040 0.047 Uiso 1 1 calc R
C53 C 1.2969(3) 0.22612(19) 0.4250(3) 0.0401(9) Uani 1 1 d .
H53 H 1.3800 0.2328 0.4566 0.050 Uiso 1 1 calc R
C54 C 1.3072(4) 0.15867(19) 0.5656(3) 0.0441(10) Uani 1 1 d .
H54 H 1.3904 0.1650 0.5973 0.055 Uiso 1 1 calc R
C55 C 1.2546(4) 0.1216(2) 0.6110(3) 0.0453(10) Uani 1 1 d .
H55 H 1.3006 0.1029 0.6740 0.057 Uiso 1 1 calc R
C56 C 1.1324(3) 0.11109(19) 0.5646(3) 0.0415(9) Uani 1 1 d .
H56 H 1.0954 0.0854 0.5963 0.052 Uiso 1 1 calc R
C57 C 1.0658(3) 0.13775(17) 0.4733(3) 0.0342(8) Uani 1 1 d .
H57 H 0.9832 0.1294 0.4422 0.043 Uiso 1 1 calc R
C58 C 1.1169(3) 0.17736(16) 0.4244(2) 0.0294(8) Uani 1 1 d .
C59 C 1.2415(3) 0.18819(17) 0.4724(3) 0.0348(8) Uani 1 1 d .

loop_
_atom_site_aniso_label
_atom_site_aniso_U_11
_atom_site_aniso_U_22
_atom_site_aniso_U_33
_atom_site_aniso_U_23
_atom_site_aniso_U_13
_atom_site_aniso_U_12
Co1 0.0258(2) 0.0204(2) 0.0242(2) 0.00035(18) 0.01075(18) 0.00161(19)
O1 0.0315(13) 0.0347(13) 0.0223(12) -0.0070(10) 0.0112(10) -0.0032(10)
C1 0.0275(17) 0.0218(16) 0.0237(17) 0.0002(13) 0.0094(14) -0.0022(13)
C2 0.0257(17) 0.0200(16) 0.0213(16) 0.0018(13) 0.0098(13) 0.0007(13)
C3 0.0251(17) 0.0195(15) 0.0207(16) 0.0029(12) 0.0084(13) 0.0016(13)
C4 0.0236(16) 0.0216(16) 0.0204(16) 0.0020(13) 0.0068(13) 0.0046(13)
C5 0.0270(17) 0.0215(16) 0.0226(16) 0.0015(13) 0.0090(14) 0.0008(13)
C6 0.115(4) 0.0186(19) 0.086(4) 0.008(2) 0.082(4) 0.017(2)
C7 0.035(2) 0.029(2) 0.089(4) 0.019(2) 0.024(2) 0.0090(17)
C8 0.055(3) 0.030(2) 0.041(2) 0.0138(17) 0.018(2) 0.0060(18)
C9 0.048(2) 0.0281(19) 0.048(2) 0.0095(17) 0.026(2) 0.0022(17)
C10 0.062(3) 0.0175(18) 0.040(2) 0.0007(16) 0.009(2) -0.0058(17)
C20 0.0268(17) 0.0220(16) 0.0241(16) -0.0060(13) 0.0096(14) -0.0008(13)
C21 0.0307(19) 0.0288(18) 0.0322(19) -0.0003(15) 0.0112(16) -0.0015(15)
C22 0.0296(19) 0.0309(19) 0.044(2) -0.0035(17) 0.0112(17) 0.0015(15)
C23 0.0289(19) 0.037(2) 0.043(2) -0.0089(17) 0.0189(17) -0.0020(16)
C24 0.045(2) 0.065(3) 0.048(2) 0.013(2) 0.032(2) -0.002(2)
C25 0.065(3) 0.068(3) 0.058(3) 0.029(2) 0.035(3) 0.003(3)
C26 0.046(2) 0.050(2) 0.035(2) 0.0118(18) 0.0157(19) 0.0015(19)
C27 0.0327(19) 0.0326(19) 0.0280(18) 0.0000(15) 0.0124(15) -0.0014(15)
C28 0.0304(18) 0.0238(17) 0.0231(16) -0.0041(13) 0.0129(14) -0.0045(14)
C29 0.038(2) 0.034(2) 0.0333(19) -0.0036(16) 0.0218(17) -0.0045(16)
C30 0.0177(16) 0.0320(18) 0.0237(16) -0.0049(14) 0.0077(13) -0.0009(13)
C31 0.0313(19) 0.036(2) 0.0291(19) -0.0006(15) 0.0075(16) 0.0016(16)
C32 0.034(2) 0.051(2) 0.0217(18) 0.0021(16) 0.0040(16) 0.0029(17)
C33 0.0232(18) 0.053(2) 0.0235(18) -0.0121(16) 0.0070(15) -0.0035(16)
C34 0.0254(18) 0.037(2) 0.036(2) -0.0159(16) 0.0163(16) -0.0076(15)
C35 0.037(2) 0.0280(19) 0.048(2) -0.0106(17) 0.0244(18) -0.0077(16)
C36 0.036(2) 0.0314(19) 0.036(2) 0.0016(16) 0.0174(17) 0.0001(15)
C37 0.0235(17) 0.0315(18) 0.0239(17) -0.0033(14) 0.0077(14) -0.0036(14)
C38 0.0201(16) 0.0323(18) 0.0250(16) -0.0072(14) 0.0114(13) -0.0015(13)
C39 0.0192(16) 0.0379(19) 0.0267(17) -0.0082(15) 0.0123(14) -0.0029(14)
C40 0.0222(16) 0.0268(17) 0.0247(17) -0.0034(13) 0.0085(14) 0.0000(13)
C41 0.0332(19) 0.0345(19) 0.0265(18) 0.0007(15) 0.0132(15) 0.0074(15)
C42 0.050(2) 0.047(2) 0.038(2) 0.0045(18) 0.029(2) 0.0019(19)
C43 0.045(2) 0.047(2) 0.062(3) -0.010(2) 0.038(2) -0.0013(19)
C44 0.044(3) 0.033(2) 0.112(4) 0.007(2) 0.050(3) 0.0069(19)
C45 0.038(2) 0.031(2) 0.124(5) 0.020(3) 0.040(3) 0.0113(18)
C46 0.043(2) 0.029(2) 0.071(3) 0.018(2) 0.017(2) 0.0047(18)
C47 0.0280(19) 0.0274(19) 0.043(2) 0.0039(16) 0.0092(16) -0.0005(15)
C48 0.0182(16) 0.0218(16) 0.0374(19) -0.0014(14) 0.0087(14) -0.0015(13)
C49 0.0286(19) 0.0259(18) 0.064(3) -0.0003(17) 0.0257(19) -0.0003(15)
C50 0.0263(17) 0.0283(18) 0.0257(17) -0.0083(14) 0.0083(14) -0.0024(14)
C51 0.0302(18) 0.038(2) 0.0283(18) -0.0042(16) 0.0115(15) -0.0029(16)
C52 0.0312(19) 0.042(2) 0.038(2) -0.0065(18) 0.0135(17) -0.0078(17)
C53 0.0267(19) 0.050(2) 0.035(2) -0.0081(18) 0.0037(16) -0.0076(17)
C54 0.031(2) 0.047(2) 0.041(2) -0.0004(19) 0.0019(18) -0.0046(18)
C55 0.036(2) 0.050(2) 0.034(2) 0.0084(18) -0.0022(17) 0.0025(19)
C56 0.037(2) 0.048(2) 0.034(2) 0.0095(18) 0.0096(17) 0.0007(18)
C57 0.0281(19) 0.039(2) 0.0281(19) -0.0027(16) 0.0041(15) -0.0030(16)
C58 0.0252(18) 0.0315(19) 0.0263(18) -0.0055(14) 0.0055(14) -0.0006(14)
C59 0.031(2) 0.034(2) 0.0310(19) -0.0069(16) 0.0052(16) -0.0029(16)

loop_
_atom_type_symbol
_atom_type_description
_atom_type_scat_dispersion_real
_atom_type_scat_dispersion_imag
_atom_type_scat_source
C C 0.0033 0.0016 'International Tables Vol C Tables 4.2.6.8 and 6.1.1.4'
H H 0.0000 0.0000 'International Tables Vol C Tables 4.2.6.8 and 6.1.1.4'
Co Co 0.3494 0.9721 'International Tables Vol C Tables 4.2.6.8 and 6.1.1.4'
O O 0.0106 0.0060 'International Tables Vol C Tables 4.2.6.8 and 6.1.1.4'

loop_
_geom_angle_atom_site_label_1
_geom_angle_atom_site_label_2
_geom_angle_atom_site_label_3
_geom_angle
C3 Co1 C4 41.78(13)
C3 Co1 C6 147.32(17)
C4 Co1 C6 165.18(19)
C3 Co1 C10 171.59(16)
C4 Co1 C10 129.83(16)
C6 Co1 C10 40.81(18)
C3 Co1 C7 120.16(16)
C4 Co1 C7 153.83(17)
C6 Co1 C7 40.82(19)
C10 Co1 C7 67.33(17)
C3 Co1 C5 69.44(12)
C4 Co1 C5 40.79(12)
C6 Co1 C5 124.83(18)
C10 Co1 C5 104.10(15)
C7 Co1 C5 165.11(17)
C3 Co1 C2 41.01(12)
C4 Co1 C2 69.13(13)
C6 Co1 C2 111.91(15)
C10 Co1 C2 142.80(15)
C7 Co1 C2 110.23(15)
C5 Co1 C2 68.65(12)
C3 Co1 C9 137.76(14)
C4 Co1 C9 113.27(14)
C6 Co1 C9 67.07(16)
C10 Co1 C9 39.48(15)
C7 Co1 C9 65.44(16)
C5 Co1 C9 116.32(15)
C2 Co1 C9 174.76(14)
C3 Co1 C8 117.23(14)
C4 Co1 C8 123.55(15)
C6 Co1 C8 66.63(17)
C10 Co1 C8 65.60(16)
C7 Co1 C8 38.70(17)
C5 Co1 C8 150.41(15)
C2 Co1 C8 136.66(15)
C9 Co1 C8 38.10(15)
C3 Co1 C1 67.87(12)
C4 Co1 C1 67.56(12)
C6 Co1 C1 103.25(15)
C10 Co1 C1 110.98(14)
C7 Co1 C1 129.77(16)
C5 Co1 C1 40.08(12)
C2 Co1 C1 40.02(12)
C9 Co1 C1 144.95(14)
C8 Co1 C1 168.37(14)
O1 C1 C2 126.4(3)
O1 C1 C5 128.4(3)
C2 C1 C5 104.9(3)
O1 C1 Co1 129.9(2)
C2 C1 Co1 64.92(17)
C5 C1 Co1 64.61(17)
C3 C2 C20 127.9(3)
C3 C2 C1 109.0(3)
C20 C2 C1 122.0(3)
C3 C2 Co1 67.16(17)
C20 C2 Co1 133.6(2)
C1 C2 Co1 75.07(18)
C2 C3 C4 108.1(3)
C2 C3 C30 127.5(3)
C4 C3 C30 123.8(3)
C2 C3 Co1 71.83(18)
C4 C3 Co1 69.48(17)
C30 C3 Co1 130.7(2)
C5 C4 C3 108.5(3)
C5 C4 C40 126.5(3)
C3 C4 C40 124.8(3)
C5 C4 Co1 71.29(18)
C3 C4 Co1 68.75(17)
C40 C4 Co1 130.7(2)
C4 C5 C1 109.0(3)
C4 C5 C50 122.8(3)
C1 C5 C50 127.7(3)
C4 C5 Co1 67.92(17)
C1 C5 Co1 75.31(18)
C50 C5 Co1 128.8(2)
C10 C6 C7 105.7(4)
C10 C6 Co1 69.9(2)
C7 C6 Co1 70.2(2)
C10 C6 H6 127.1
C7 C6 H6 127.1
Co1 C6 H6 124.4
C8 C7 C6 108.5(4)
C8 C7 Co1 72.8(2)
C6 C7 Co1 69.0(2)
C8 C7 H7 125.8
C6 C7 H7 125.8
Co1 C7 H7 124.0
C9 C8 C7 109.1(4)
C9 C8 Co1 70.3(2)
C7 C8 Co1 68.5(2)
C9 C8 H8 125.5
C7 C8 H8 125.5
Co1 C8 H8 127.4
C8 C9 C10 108.7(4)
C8 C9 Co1 71.6(2)
C10 C9 Co1 68.4(2)
C8 C9 H9 125.6
C10 C9 H9 125.6
Co1 C9 H9 125.9
C9 C10 C6 107.9(4)
C9 C10 Co1 72.1(2)
C6 C10 Co1 69.3(2)
C9 C10 H10 126.0
C6 C10 H10 126.0
Co1 C10 H10 124.2
C21 C20 C28 118.8(3)
C21 C20 C2 123.2(3)
C28 C20 C2 118.0(3)
C20 C21 C22 122.0(3)
C20 C21 H21 119.0
C22 C21 H21 119.0
C23 C22 C21 119.9(3)
C23 C22 H22 120.0
C21 C22 H22 120.0
C22 C23 C29 120.7(3)
C22 C23 H23 119.7
C29 C23 H23 119.7
C25 C24 C29 121.0(4)
C25 C24 H24 119.5
C29 C24 H24 119.5
C24 C25 C26 120.1(4)
C24 C25 H25 119.9
C26 C25 H25 119.9
C27 C26 C25 120.6(4)
C27 C26 H26 119.7
C25 C26 H26 119.7
C26 C27 C28 121.4(3)
C26 C27 H27 119.3
C28 C27 H27 119.3
C27 C28 C29 117.9(3)
C27 C28 C20 123.3(3)
C29 C28 C20 118.8(3)
C23 C29 C24 121.3(3)
C23 C29 C28 119.7(3)
C24 C29 C28 119.0(3)
C31 C30 C38 120.0(3)
C31 C30 C3 122.2(3)
C38 C30 C3 117.8(3)
C30 C31 C32 120.9(3)
C30 C31 H31 119.6
C32 C31 H31 119.6
C33 C32 C31 120.7(3)
C33 C32 H32 119.6
C31 C32 H32 119.6
C32 C33 C39 120.4(3)
C32 C33 H33 119.8
C39 C33 H33 119.8
C35 C34 C39 121.6(3)
C35 C34 H34 119.2
C39 C34 H34 119.2
C34 C35 C36 120.2(3)
C34 C35 H35 119.9
C36 C35 H35 119.9
C37 C36 C35 120.5(3)
C37 C36 H36 119.7
C35 C36 H36 119.7
C36 C37 C38 121.1(3)
C36 C37 H37 119.4
C38 C37 H37 119.4
C37 C38 C30 123.2(3)
C37 C38 C39 118.3(3)
C30 C38 C39 118.5(3)
C33 C39 C34 122.2(3)
C33 C39 C38 119.5(3)
C34 C39 C38 118.3(3)
C41 C40 C48 119.9(3)
C41 C40 C4 120.9(3)
C48 C40 C4 119.1(3)
C40 C41 C42 121.1(3)
C40 C41 H41 119.4
C42 C41 H41 119.4
C43 C42 C41 120.8(4)
C43 C42 H42 119.6
C41 C42 H42 119.6
C42 C43 C49 120.3(4)
C42 C43 H43 119.9
C49 C43 H43 119.9
C45 C44 C49 121.8(4)
C45 C44 H44 119.1
C49 C44 H44 119.1
C44 C45 C46 120.3(4)
C44 C45 H45 119.9
C46 C45 H45 119.9
C47 C46 C45 120.0(4)
C47 C46 H46 120.0
C45 C46 H46 120.0
C46 C47 C48 121.2(4)
C46 C47 H47 119.4
C48 C47 H47 119.4
C47 C48 C49 118.4(3)
C47 C48 C40 123.8(3)
C49 C48 C40 117.8(3)
C43 C49 C44 121.7(4)
C43 C49 C48 120.0(3)
C44 C49 C48 118.3(4)
C51 C50 C58 119.2(3)
C51 C50 C5 119.3(3)
C58 C50 C5 121.3(3)
C50 C51 C52 121.9(3)
C50 C51 H51 119.0
C52 C51 H51 119.0
C53 C52 C51 119.8(4)
C53 C52 H52 120.1
C51 C52 H52 120.1
C52 C53 C59 120.8(3)
C52 C53 H53 119.6
C59 C53 H53 119.6
C55 C54 C59 121.9(4)
C55 C54 H54 119.1
C59 C54 H54 119.1
C54 C55 C56 119.7(4)
C54 C55 H55 120.2
C56 C55 H55 120.2
C57 C56 C55 120.3(4)
C57 C56 H56 119.8
C55 C56 H56 119.8
C56 C57 C58 121.6(3)
C56 C57 H57 119.2
C58 C57 H57 119.2
C57 C58 C59 117.8(3)
C57 C58 C50 123.6(3)
C59 C58 C50 118.6(3)
C53 C59 C54 121.6(3)
C53 C59 C58 119.7(3)
C54 C59 C58 118.7(3)

loop_
_geom_bond_atom_site_label_1
_geom_bond_atom_site_label_2
_geom_bond_distance
Co1 C3 2.015(3)
Co1 C4 2.025(3)
Co1 C6 2.029(4)
Co1 C10 2.038(4)
Co1 C7 2.046(4)
Co1 C5 2.069(3)
Co1 C2 2.077(3)
Co1 C9 2.085(4)
Co1 C8 2.102(4)
Co1 C1 2.216(3)
O1 C1 1.245(4)
C1 C2 1.475(4)
C1 C5 1.475(4)
C2 C3 1.434(4)
C2 C20 1.472(4)
C3 C4 1.440(4)
C3 C30 1.498(4)
C4 C5 1.427(4)
C4 C40 1.486(4)
C5 C50 1.491(5)
C6 C10 1.418(6)
C6 C7 1.422(7)
C6 H6 0.95
C7 C8 1.375(6)
C7 H7 0.95
C8 C9 1.367(6)
C8 H8 0.95
C9 C10 1.393(5)
C9 H9 0.95
C10 H10 0.95
C20 C21 1.367(5)
C20 C28 1.441(4)
C21 C22 1.415(5)
C21 H21 0.95
C22 C23 1.358(5)
C22 H22 0.95
C23 C29 1.416(5)
C23 H23 0.95
C24 C25 1.361(6)
C24 C29 1.417(5)
C24 H24 0.95
C25 C26 1.399(6)
C25 H25 0.95
C26 C27 1.356(5)
C26 H26 0.95
C27 C28 1.420(5)
C27 H27 0.95
C28 C29 1.421(5)
C30 C31 1.370(5)
C30 C38 1.426(5)
C31 C32 1.416(5)
C31 H31 0.95
C32 C33 1.358(5)
C32 H32 0.9500
C33 C39 1.414(5)
C33 H33 0.95
C34 C35 1.355(5)
C34 C39 1.416(5)
C34 H34 0.95
C35 C36 1.401(5)
C35 H35 0.95
C36 C37 1.367(5)
C36 H36 0.95
C37 C38 1.413(5)
C37 H37 0.95
C38 C39 1.435(4)
C40 C41 1.364(5)
C40 C48 1.434(4)
C41 C42 1.404(5)
C41 H41 0.95
C42 C43 1.355(6)
C42 H42 0.95
C43 C49 1.408(6)
C43 H43 0.95
C44 C45 1.342(7)
C44 C49 1.415(5)
C44 H44 0.95
C45 C46 1.408(7)
C45 H45 0.95
C46 C47 1.369(5)
C46 H46 0.95
C47 C48 1.409(5)
C47 H47 0.95
C48 C49 1.428(5)
C50 C51 1.382(5)
C50 C58 1.430(5)
C51 C52 1.403(5)
C51 H51 0.95
C52 C53 1.365(5)
C52 H52 0.95
C53 C59 1.414(5)
C53 H53 0.95
C54 C55 1.360(6)
C54 C59 1.418(5)
C54 H54 0.95
C55 C56 1.399(5)
C55 H55 0.95
C56 C57 1.374(5)
C56 H56 0.95
C57 C58 1.414(5)
C57 H57 0.95
C58 C59 1.428(5)

loop_
_geom_torsion_atom_site_label_1
_geom_torsion_atom_site_label_2
_geom_torsion_atom_site_label_3
_geom_torsion_atom_site_label_4
_geom_torsion
C3 Co1 C1 O1 -156.1(3)
C4 Co1 C1 O1 158.6(3)
C6 Co1 C1 O1 -9.2(4)
C10 Co1 C1 O1 32.9(4)
C7 Co1 C1 O1 -44.5(4)
C5 Co1 C1 O1 120.0(4)
C2 Co1 C1 O1 -117.6(4)
C9 Co1 C1 O1 59.7(4)
C8 Co1 C1 O1 -37.7(9)
C3 Co1 C1 C2 -38.50(18)
C4 Co1 C1 C2 -83.82(19)
C6 Co1 C1 C2 108.4(2)
C10 Co1 C1 C2 150.5(2)
C7 Co1 C1 C2 73.0(3)
C5 Co1 C1 C2 -122.4(3)
C9 Co1 C1 C2 177.2(2)
C8 Co1 C1 C2 79.8(7)
C3 Co1 C1 C5 83.94(19)
C4 Co1 C1 C5 38.61(18)
C6 Co1 C1 C5 -129.2(2)
C10 Co1 C1 C5 -87.1(2)
C7 Co1 C1 C5 -164.5(2)
C2 Co1 C1 C5 122.4(3)
C9 Co1 C1 C5 -60.3(3)
C8 Co1 C1 C5 -157.7(7)
O1 C1 C2 C3 -178.7(3)
C5 C1 C2 C3 6.8(3)
Co1 C1 C2 C3 58.9(2)
O1 C1 C2 C20 -10.1(5)
C5 C1 C2 C20 175.4(3)
Co1 C1 C2 C20 -132.5(3)
O1 C1 C2 Co1 122.4(3)
C5 C1 C2 Co1 -52.1(2)
C4 Co1 C2 C3 -38.94(18)
C6 Co1 C2 C3 156.9(2)
C10 Co1 C2 C3 -168.1(2)
C7 Co1 C2 C3 113.1(2)
C5 Co1 C2 C3 -82.81(19)
C8 Co1 C2 C3 78.3(3)
C1 Co1 C2 C3 -118.5(3)
C3 Co1 C2 C20 -121.3(4)
C4 Co1 C2 C20 -160.3(3)
C6 Co1 C2 C20 35.6(4)
C10 Co1 C2 C20 70.6(4)
C7 Co1 C2 C20 -8.2(4)
C5 Co1 C2 C20 155.9(3)
C8 Co1 C2 C20 -43.0(4)
C1 Co1 C2 C20 120.2(4)
C3 Co1 C2 C1 118.5(3)
C4 Co1 C2 C1 79.56(19)
C6 Co1 C2 C1 -84.6(3)
C10 Co1 C2 C1 -49.6(3)
C7 Co1 C2 C1 -128.4(2)
C5 Co1 C2 C1 35.69(18)
C8 Co1 C2 C1 -163.2(2)
C20 C2 C3 C4 -171.3(3)
C1 C2 C3 C4 -3.6(3)
Co1 C2 C3 C4 60.3(2)
C20 C2 C3 C30 0.5(5)
C1 C2 C3 C30 168.3(3)
Co1 C2 C3 C30 -127.8(3)
C20 C2 C3 Co1 128.4(3)
C1 C2 C3 Co1 -63.9(2)
C4 Co1 C3 C2 118.2(3)
C6 Co1 C3 C2 -42.3(4)
C7 Co1 C3 C2 -86.6(2)
C5 Co1 C3 C2 80.73(19)
C9 Co1 C3 C2 -172.3(2)
C8 Co1 C3 C2 -130.9(2)
C1 Co1 C3 C2 37.59(18)
C6 Co1 C3 C4 -160.5(3)
C7 Co1 C3 C4 155.2(2)
C5 Co1 C3 C4 -37.45(18)
C2 Co1 C3 C4 -118.2(3)
C9 Co1 C3 C4 69.5(3)
C8 Co1 C3 C4 110.9(2)
C1 Co1 C3 C4 -80.59(19)
C4 Co1 C3 C30 -117.5(4)
C6 Co1 C3 C30 82.0(4)
C7 Co1 C3 C30 37.6(4)
C5 Co1 C3 C30 -155.0(3)
C2 Co1 C3 C30 124.3(4)
C9 Co1 C3 C30 -48.0(4)
C8 Co1 C3 C30 -6.6(4)
C1 Co1 C3 C30 161.9(3)
C2 C3 C4 C5 -1.3(3)
C30 C3 C4 C5 -173.5(3)
Co1 C3 C4 C5 60.5(2)
C2 C3 C4 C40 172.7(3)
C30 C3 C4 C40 0.5(5)
Co1 C3 C4 C40 -125.5(3)
C2 C3 C4 Co1 -61.8(2)
C30 C3 C4 Co1 126.0(3)
C3 Co1 C4 C5 -119.4(3)
C6 Co1 C4 C5 15.8(7)
C10 Co1 C4 C5 61.3(3)
C7 Co1 C4 C5 -174.7(3)
C2 Co1 C4 C5 -81.12(19)
C9 Co1 C4 C5 103.9(2)
C8 Co1 C4 C5 146.0(2)
C1 Co1 C4 C5 -37.95(18)
C6 Co1 C4 C3 135.1(6)
C10 Co1 C4 C3 -179.4(2)
C7 Co1 C4 C3 -55.4(4)
C5 Co1 C4 C3 119.4(3)
C2 Co1 C4 C3 38.24(17)
C9 Co1 C4 C3 -136.73(19)
C8 Co1 C4 C3 -94.7(2)
C1 Co1 C4 C3 81.41(19)
C3 Co1 C4 C40 118.2(4)
C6 Co1 C4 C40 -106.7(6)
C10 Co1 C4 C40 -61.2(4)
C7 Co1 C4 C40 62.8(5)
C5 Co1 C4 C40 -122.4(4)
C2 Co1 C4 C40 156.5(3)
C9 Co1 C4 C40 -18.5(3)
C8 Co1 C4 C40 23.5(4)
C1 Co1 C4 C40 -160.4(3)
C3 C4 C5 C1 5.7(3)
C40 C4 C5 C1 -168.2(3)
Co1 C4 C5 C1 64.6(2)
C3 C4 C5 C50 178.3(3)
C40 C4 C5 C50 4.4(5)
Co1 C4 C5 C50 -122.8(3)
C3 C4 C5 Co1 -58.9(2)
C40 C4 C5 Co1 127.2(3)
O1 C1 C5 C4 178.1(3)
C2 C1 C5 C4 -7.6(3)
Co1 C1 C5 C4 -59.9(2)
O1 C1 C5 C50 5.9(6)
C2 C1 C5 C50 -179.7(3)
Co1 C1 C5 C50 128.0(3)
O1 C1 C5 Co1 -122.0(3)
C2 C1 C5 Co1 52.3(2)
C3 Co1 C5 C4 38.33(18)
C6 Co1 C5 C4 -175.1(2)
C10 Co1 C5 C4 -136.0(2)
C7 Co1 C5 C4 171.0(5)
C2 Co1 C5 C4 82.4(2)
C9 Co1 C5 C4 -95.8(2)
C8 Co1 C5 C4 -70.9(3)
C1 Co1 C5 C4 118.0(3)
C3 Co1 C5 C1 -79.69(19)
C4 Co1 C5 C1 -118.0(3)
C6 Co1 C5 C1 66.8(2)
C10 Co1 C5 C1 106.0(2)
C7 Co1 C5 C1 52.9(6)
C2 Co1 C5 C1 -35.64(17)
C9 Co1 C5 C1 146.16(19)
C8 Co1 C5 C1 171.1(3)
C3 Co1 C5 C50 153.4(3)
C4 Co1 C5 C50 115.1(4)
C6 Co1 C5 C50 -60.1(3)
C10 Co1 C5 C50 -21.0(3)
C7 Co1 C5 C50 -74.0(7)
C2 Co1 C5 C50 -162.5(3)
C9 Co1 C5 C50 19.3(3)
C8 Co1 C5 C50 44.2(5)
C1 Co1 C5 C50 -126.9(4)
C3 Co1 C6 C10 176.4(2)
C4 Co1 C6 C10 56.9(7)
C7 Co1 C6 C10 -116.0(3)
C5 Co1 C6 C10 69.4(3)
C2 Co1 C6 C10 148.0(2)
C9 Co1 C6 C10 -37.6(2)
C8 Co1 C6 C10 -79.2(3)
C1 Co1 C6 C10 106.9(2)
C3 Co1 C6 C7 -67.6(4)
C4 Co1 C6 C7 172.9(5)
C10 Co1 C6 C7 116.0(3)
C5 Co1 C6 C7 -174.6(2)
C2 Co1 C6 C7 -96.0(3)
C9 Co1 C6 C7 78.4(3)
C8 Co1 C6 C7 36.8(2)
C1 Co1 C6 C7 -137.1(2)
C10 C6 C7 C8 -1.2(4)
Co1 C6 C7 C8 -62.5(3)
C10 C6 C7 Co1 61.3(3)
C3 Co1 C7 C8 -97.0(3)
C4 Co1 C7 C8 -57.6(4)
C6 Co1 C7 C8 118.3(4)
C10 Co1 C7 C8 78.8(3)
C5 Co1 C7 C8 135.9(5)
C2 Co1 C7 C8 -141.2(2)
C9 Co1 C7 C8 35.6(2)
C1 Co1 C7 C8 177.8(2)
C3 Co1 C7 C6 144.7(2)
C4 Co1 C7 C6 -175.9(3)
C10 Co1 C7 C6 -39.5(2)
C5 Co1 C7 C6 17.6(7)
C2 Co1 C7 C6 100.5(3)
C9 Co1 C7 C6 -82.7(3)
C8 Co1 C7 C6 -118.3(4)
C1 Co1 C7 C6 59.5(3)
C6 C7 C8 C9 1.4(4)
Co1 C7 C8 C9 -58.7(3)
C6 C7 C8 Co1 60.0(3)
C3 Co1 C8 C9 -133.9(2)
C4 Co1 C8 C9 -85.6(3)
C6 Co1 C8 C9 82.1(3)
C10 Co1 C8 C9 37.3(2)
C7 Co1 C8 C9 121.0(4)
C5 Co1 C8 C9 -37.8(4)
C2 Co1 C8 C9 179.9(2)
C1 Co1 C8 C9 112.6(7)
C3 Co1 C8 C7 105.2(3)
C4 Co1 C8 C7 153.5(3)
C6 Co1 C8 C7 -38.8(3)
C10 Co1 C8 C7 -83.6(3)
C5 Co1 C8 C7 -158.7(3)
C2 Co1 C8 C7 58.9(3)
C9 Co1 C8 C7 -121.0(4)
C1 Co1 C8 C7 -8.4(9)
C7 C8 C9 C10 -1.0(4)
Co1 C8 C9 C10 -58.6(3)
C7 C8 C9 Co1 57.6(3)
C3 Co1 C9 C8 72.5(3)
C4 Co1 C9 C8 115.2(2)
C6 Co1 C9 C8 -80.9(3)
C10 Co1 C9 C8 -119.7(4)
C7 Co1 C9 C8 -36.1(3)
C5 Co1 C9 C8 160.3(2)
C1 Co1 C9 C8 -161.1(2)
C3 Co1 C9 C10 -167.8(2)
C4 Co1 C9 C10 -125.1(2)
C6 Co1 C9 C10 38.8(3)
C7 Co1 C9 C10 83.6(3)
C5 Co1 C9 C10 -80.0(3)
C8 Co1 C9 C10 119.7(4)
C1 Co1 C9 C10 -41.4(4)
C8 C9 C10 C6 0.2(4)
Co1 C9 C10 C6 -60.3(3)
C8 C9 C10 Co1 60.5(3)
C7 C6 C10 C9 0.6(4)
Co1 C6 C10 C9 62.1(3)
C7 C6 C10 Co1 -61.5(3)
C4 Co1 C10 C9 78.3(3)
C6 Co1 C10 C9 -117.9(4)
C7 Co1 C10 C9 -78.4(3)
C5 Co1 C10 C9 114.5(2)
C2 Co1 C10 C9 -172.4(2)
C8 Co1 C10 C9 -36.1(2)
C1 Co1 C10 C9 156.0(2)
C4 Co1 C10 C6 -163.8(3)
C7 Co1 C10 C6 39.5(3)
C5 Co1 C10 C6 -127.6(3)
C2 Co1 C10 C6 -54.4(4)
C9 Co1 C10 C6 117.9(4)
C8 Co1 C10 C6 81.9(3)
C1 Co1 C10 C6 -86.1(3)
C3 C2 C20 C21 -69.0(5)
C1 C2 C20 C21 124.7(3)
Co1 C2 C20 C21 24.6(5)
C3 C2 C20 C28 110.1(4)
C1 C2 C20 C28 -56.2(4)
Co1 C2 C20 C28 -156.3(2)
C28 C20 C21 C22 1.9(5)
C2 C20 C21 C22 -179.1(3)
C20 C21 C22 C23 0.3(5)
C21 C22 C23 C29 -1.7(5)
C29 C24 C25 C26 0.2(7)
C24 C25 C26 C27 0.3(7)
C25 C26 C27 C28 -0.1(6)
C26 C27 C28 C29 -0.6(5)
C26 C27 C28 C20 -178.8(3)
C21 C20 C28 C27 175.6(3)
C2 C20 C28 C27 -3.5(5)
C21 C20 C28 C29 -2.6(5)
C2 C20 C28 C29 178.2(3)
C22 C23 C29 C24 -177.1(4)
C22 C23 C29 C28 0.9(5)
C25 C24 C29 C23 177.2(4)
C25 C24 C29 C28 -0.8(6)
C27 C28 C29 C23 -177.1(3)
C20 C28 C29 C23 1.3(5)
C27 C28 C29 C24 1.0(5)
C20 C28 C29 C24 179.4(3)
C2 C3 C30 C31 96.0(4)
C4 C3 C30 C31 -93.3(4)
Co1 C3 C30 C31 -2.1(5)
C2 C3 C30 C38 -86.8(4)
C4 C3 C30 C38 83.9(4)
Co1 C3 C30 C38 175.1(2)
C38 C30 C31 C32 -0.6(5)
C3 C30 C31 C32 176.5(3)
C30 C31 C32 C33 0.7(6)
C31 C32 C33 C39 -0.1(6)
C39 C34 C35 C36 0.8(5)
C34 C35 C36 C37 0.6(5)
C35 C36 C37 C38 -0.7(5)
C36 C37 C38 C30 -179.9(3)
C36 C37 C38 C39 -0.7(5)
C31 C30 C38 C37 179.2(3)
C3 C30 C38 C37 1.9(5)
C31 C30 C38 C39 -0.1(5)
C3 C30 C38 C39 -177.4(3)
C32 C33 C39 C34 178.7(3)
C32 C33 C39 C38 -0.7(5)
C35 C34 C39 C33 178.4(3)
C35 C34 C39 C38 -2.1(5)
C37 C38 C39 C33 -178.5(3)
C30 C38 C39 C33 0.8(5)
C37 C38 C39 C34 2.0(4)
C30 C38 C39 C34 -178.7(3)
C5 C4 C40 C41 -114.2(4)
C3 C4 C40 C41 72.9(4)
Co1 C4 C40 C41 -18.0(5)
C5 C4 C40 C48 66.4(4)
C3 C4 C40 C48 -106.5(4)
Co1 C4 C40 C48 162.7(2)
C48 C40 C41 C42 -0.6(5)
C4 C40 C41 C42 -180.0(3)
C40 C41 C42 C43 2.1(6)
C41 C42 C43 C49 -1.4(6)
C49 C44 C45 C46 2.9(7)
C44 C45 C46 C47 -1.0(7)
C45 C46 C47 C48 -1.0(6)
C46 C47 C48 C49 1.0(5)
C46 C47 C48 C40 -178.3(3)
C41 C40 C48 C47 177.9(3)
C4 C40 C48 C47 -2.7(5)
C41 C40 C48 C49 -1.4(5)
C4 C40 C48 C49 178.0(3)
C42 C43 C49 C44 -178.7(4)
C42 C43 C49 C48 -0.7(6)
C45 C44 C49 C43 175.3(4)
C45 C44 C49 C48 -2.8(6)
C47 C48 C49 C43 -177.3(3)
C40 C48 C49 C43 2.1(5)
C47 C48 C49 C44 0.8(5)
C40 C48 C49 C44 -179.8(3)
C4 C5 C50 C51 51.4(5)
C1 C5 C50 C51 -137.4(3)
Co1 C5 C50 C51 -35.3(4)
C4 C5 C50 C58 -122.9(3)
C1 C5 C50 C58 48.2(5)
Co1 C5 C50 C58 150.3(3)
C58 C50 C51 C52 -0.4(5)
C5 C50 C51 C52 -174.9(3)
C50 C51 C52 C53 1.2(6)
C51 C52 C53 C59 -1.5(6)
C59 C54 C55 C56 1.0(7)
C54 C55 C56 C57 0.4(6)
C55 C56 C57 C58 -1.4(6)
C56 C57 C58 C59 1.0(5)
C56 C57 C58 C50 179.3(4)
C51 C50 C58 C57 -178.5(3)
C5 C50 C58 C57 -4.1(5)
C51 C50 C58 C59 -0.1(5)
C5 C50 C58 C59 174.2(3)
C52 C53 C59 C54 178.9(4)
C52 C53 C59 C58 0.9(6)
C55 C54 C59 C53 -179.3(4)
C55 C54 C59 C58 -1.3(6)
C57 C58 C59 C53 178.3(3)
C50 C58 C59 C53 -0.1(5)
C57 C58 C59 C54 0.3(5)
C50 C58 C59 C54 -178.1(3)
